data_7057285
loop_
_publ_author_name
'Wang, Yong'
'Zhu, Xiaoquan'
'Sheng, Tianlu'
'Wu, Xintao'

_publ_section_title
;
 Syntheses, crystal structures, and magnetic properties of cyanide-bridged
 complexestrans-RuII(dppe)2(CN)2(FeIIIX3)2(X = Cl and Br)
;
_journal_issue 11
_journal_name_full 'New Journal of Chemistry'
_journal_page_first 9051
_journal_paper_doi 10.1039/C7NJ05048H
_journal_volume 42
_journal_year 2018
_chemical_formula_sum 'C53.71 H48 Cl6.3 Fe2 N1.71 P4 Ru'
_chemical_formula_weight 1277.07
_space_group_crystal_system monoclinic
_space_group_IT_number 14
_space_group_name_Hall '-P 2yn'
_space_group_name_H-M_alt 'P 1 21/n 1'
_symmetry_space_group_name_Hall '-P 2yn'
_symmetry_space_group_name_H-M 'P 1 21/n 1'
_atom_sites_solution_hydrogens geom
_audit_creation_method SHELXL-2016/6
_audit_update_record
;
2018-03-30 deposited with the CCDC.
2018-04-11 downloaded from the CCDC.
;
_cell_angle_alpha 90
_cell_angle_beta 97.216(4)
_cell_angle_gamma 90
_cell_formula_units_Z 2
_cell_length_a 10.550(3)
_cell_length_b 17.457(4)
_cell_length_c 14.548(4)
_cell_measurement_reflns_used 9205
_cell_measurement_temperature 123(2)
_cell_measurement_theta_max 27.4855
_cell_measurement_theta_min 2.2557
_cell_volume 2658.1(12)
_computing_cell_refinement 'CrystalClear (Rigaku Inc., 2016)'
_computing_data_collection 'CrystalClear (Rigaku Inc., 2016)'
_computing_data_reduction 'CrystalClear (Rigaku Inc., 2016)'
_computing_structure_refinement 'SHELXL-2016/6 (Sheldrick, 2016)'
_computing_structure_solution 'SHELXL-2016/6 (Sheldrick, 2016)'
_diffrn_ambient_temperature 123(2)
_diffrn_detector_area_resol_mean 28.5714
_diffrn_measured_fraction_theta_full 0.997
_diffrn_measured_fraction_theta_max 0.997
_diffrn_measurement_device_type Saturn724+
_diffrn_measurement_method CCD_Profile_fitting
_diffrn_radiation_type MoK\a
_diffrn_radiation_wavelength 0.71073
_diffrn_reflns_av_R_equivalents 0.0317
_diffrn_reflns_av_unetI/netI 0.0392
_diffrn_reflns_Laue_measured_fraction_full 0.997
_diffrn_reflns_Laue_measured_fraction_max 0.997
_diffrn_reflns_limit_h_max 13
_diffrn_reflns_limit_h_min -13
_diffrn_reflns_limit_k_max 21
_diffrn_reflns_limit_k_min -22
_diffrn_reflns_limit_l_max 18
_diffrn_reflns_limit_l_min -17
_diffrn_reflns_number 22669
_diffrn_reflns_point_group_measured_fraction_full 0.997
_diffrn_reflns_point_group_measured_fraction_max 0.997
_diffrn_reflns_theta_full 25.242
_diffrn_reflns_theta_max 27.526
_diffrn_reflns_theta_min 2.540
_exptl_absorpt_coefficient_mu 1.295
_exptl_absorpt_correction_T_max 1.0000
_exptl_absorpt_correction_T_min 0.8551
_exptl_absorpt_correction_type multi-scan
_exptl_absorpt_process_details 'RIGAKU/MSC(2004), CrystalClear Version 1.3.6'
_exptl_crystal_colour RED
_exptl_crystal_density_diffrn 1.596
_exptl_crystal_description PRISM
_exptl_crystal_F_000 1290
_exptl_crystal_size_max 0.281
_exptl_crystal_size_mid 0.162
_exptl_crystal_size_min 0.127
_refine_diff_density_max 1.422
_refine_diff_density_min -0.959
_refine_diff_density_rms 0.101
_refine_ls_extinction_method none
_refine_ls_goodness_of_fit_ref 1.014
_refine_ls_hydrogen_treatment constr
_refine_ls_matrix_type full
_refine_ls_number_parameters 323
_refine_ls_number_reflns 6116
_refine_ls_number_restraints 36
_refine_ls_restrained_S_all 1.011
_refine_ls_R_factor_all 0.0435
_refine_ls_R_factor_gt 0.0380
_refine_ls_shift/su_max 0.001
_refine_ls_shift/su_mean 0.000
_refine_ls_structure_factor_coef Fsqd
_refine_ls_weighting_details 'w=1/[\s^2^(Fo^2^)+(0.0600P)^2^+2.2000P] where P=(Fo^2^+2Fc^2^)/3'
_refine_ls_weighting_scheme calc
_refine_ls_wR_factor_gt 0.1045
_refine_ls_wR_factor_ref 0.1074
_reflns_Friedel_coverage 0.000
_reflns_number_gt 5225
_reflns_number_total 6116
_reflns_threshold_expression 'I > 2\s(I)'
_cod_data_source_file c7nj05048h2.cif
_cod_data_source_block a
_cod_depositor_comments
;
The following automatic conversions were performed:

'_exptl_absorpt_correction_type' value 'Multi-scan' changed to
'multi-scan' according to
/home/data/users/saulius/crontab/automatic-downloads/rss-feeds/RSC/lib/dictionaries/cif_core.dic
dictionary named 'cif_core.dic' version 2.4.2 from 2011-04-26.

Automatic conversion script
Id: cif_fix_values 4973 2017-02-22 13:04:09Z antanas 

 Adding full bibliography for 7057284--7057286.cif.
;
_cod_original_cell_volume 2658.0(12)
_cod_original_formula_sum 'C53.71 H48 Cl6.30 Fe2 N1.71 P4 Ru'
_cod_database_code 7057285
_shelx_shelxl_version_number 2016/6
_shelx_space_group_comment
;
The symmetry employed for this shelxl refinement is uniquely defined
by the following loop, which should always be used as a source of
symmetry information in preference to the above space-group names.
They are only intended as comments.
;

loop_
_space_group_symop_operation_xyz
'x, y, z'
'-x+1/2, y+1/2, -z+1/2'
'-x, -y, -z'
'x-1/2, -y-1/2, z-1/2'

loop_
_atom_site_label
_atom_site_type_symbol
_atom_site_fract_x
_atom_site_fract_y
_atom_site_fract_z
_atom_site_U_iso_or_equiv
_atom_site_adp_type
_atom_site_occupancy
_atom_site_site_symmetry_order
_atom_site_calc_flag
_atom_site_refinement_flags_posn
_atom_site_refinement_flags_adp
_atom_site_refinement_flags_occupancy
_atom_site_disorder_assembly
_atom_site_disorder_group
Ru1 Ru 0.500000 0.500000 0.500000 0.00999(9) Uani 1 2 d S . P . .
P1 P 0.27858(6) 0.50651(4) 0.43888(5) 0.01285(15) Uani 1 1 d . . . . .
P2 P 0.56261(6) 0.62658(4) 0.45651(5) 0.01290(15) Uani 1 1 d . . . . .
C1 C 0.2366(3) 0.46761(16) 0.3232(2) 0.0167(6) Uani 1 1 d . . . . .
C2 C 0.1400(3) 0.41324(17) 0.3024(2) 0.0240(7) Uani 1 1 d . . . . .
H2A H 0.095324 0.394708 0.348917 0.029 Uiso 1 1 calc R U . . .
C3 C 0.1110(3) 0.3869(2) 0.2120(3) 0.0331(8) Uani 1 1 d . . . . .
H3A H 0.046718 0.350660 0.198440 0.040 Uiso 1 1 calc R U . . .
C4 C 0.1759(4) 0.4136(2) 0.1425(3) 0.0350(8) Uani 1 1 d . . . . .
H4A H 0.156725 0.394852 0.082553 0.042 Uiso 1 1 calc R U . . .
C5 C 0.2704(3) 0.4688(2) 0.1621(2) 0.0296(7) Uani 1 1 d . . . . .
H5A H 0.313192 0.487942 0.114895 0.035 Uiso 1 1 calc R U . . .
C6 C 0.3007(3) 0.49527(16) 0.2514(2) 0.0202(6) Uani 1 1 d . . . . .
H6A H 0.364420 0.531924 0.264113 0.024 Uiso 1 1 calc R U . . .
C7 C 0.1814(3) 0.59378(16) 0.4373(2) 0.0161(6) Uani 1 1 d . . . . .
C8 C 0.1216(3) 0.62563(18) 0.3557(2) 0.0239(7) Uani 1 1 d . . . . .
H8A H 0.129652 0.602302 0.299237 0.029 Uiso 1 1 calc R U . . .
C9 C 0.0497(3) 0.6923(2) 0.3579(3) 0.0318(8) Uani 1 1 d . . . . .
H9A H 0.010626 0.713627 0.302960 0.038 Uiso 1 1 calc R U . . .
C10 C 0.0362(3) 0.72685(18) 0.4411(3) 0.0293(7) Uani 1 1 d . . . . .
H10A H -0.010665 0.771890 0.442271 0.035 Uiso 1 1 calc R U . . .
C11 C 0.0921(3) 0.69461(18) 0.5227(3) 0.0281(7) Uani 1 1 d . . . . .
H11A H 0.081796 0.717528 0.578999 0.034 Uiso 1 1 calc R U . . .
C12 C 0.1636(3) 0.62831(17) 0.5213(2) 0.0230(6) Uani 1 1 d . . . . .
H12A H 0.200135 0.606559 0.576697 0.028 Uiso 1 1 calc R U . . .
C13 C 0.5127(3) 0.64998(15) 0.3353(2) 0.0163(6) Uani 1 1 d . . . . .
C14 C 0.3976(3) 0.68848(16) 0.3110(2) 0.0203(6) Uani 1 1 d . . . . .
H14A H 0.352246 0.707082 0.357170 0.024 Uiso 1 1 calc R U . . .
C15 C 0.3501(3) 0.69927(18) 0.2187(2) 0.0259(7) Uani 1 1 d . . . . .
H15A H 0.273043 0.724870 0.203181 0.031 Uiso 1 1 calc R U . . .
C16 C 0.4165(3) 0.67223(18) 0.1500(2) 0.0276(7) Uani 1 1 d . . . . .
H16A H 0.383319 0.678233 0.088119 0.033 Uiso 1 1 calc R U . . .
C17 C 0.5334(3) 0.63593(17) 0.1731(2) 0.0258(7) Uani 1 1 d . . . . .
H17A H 0.579540 0.618915 0.126593 0.031 Uiso 1 1 calc R U . . .
C18 C 0.5812(3) 0.62507(16) 0.2653(2) 0.0207(6) Uani 1 1 d . . . . .
H18A H 0.659612 0.600945 0.280478 0.025 Uiso 1 1 calc R U . . .
C19 C 0.5302(3) 0.71753(16) 0.5118(2) 0.0160(6) Uani 1 1 d . . . . .
C20 C 0.6002(3) 0.78162(16) 0.4886(2) 0.0217(6) Uani 1 1 d . . . . .
H20A H 0.658553 0.776327 0.446071 0.026 Uiso 1 1 calc R U . . .
C21 C 0.5837(3) 0.85239(17) 0.5279(2) 0.0251(7) Uani 1 1 d . . . . .
H21A H 0.632065 0.894020 0.512863 0.030 Uiso 1 1 calc R U . . .
C22 C 0.4955(3) 0.86138(17) 0.5895(2) 0.0270(7) Uani 1 1 d . . . . .
H22A H 0.484776 0.908866 0.616490 0.032 Uiso 1 1 calc R U . . .
C23 C 0.4233(3) 0.79967(18) 0.6109(2) 0.0295(7) Uani 1 1 d . . . . .
H23A H 0.361859 0.806164 0.650755 0.035 Uiso 1 1 calc R U . . .
C24 C 0.4413(3) 0.72759(17) 0.5734(2) 0.0232(6) Uani 1 1 d . . . . .
H24A H 0.393590 0.686105 0.589772 0.028 Uiso 1 1 calc R U . . .
C25 C 0.1962(3) 0.44690(15) 0.5164(2) 0.0168(6) Uani 1 1 d . . . . .
H25A H 0.197797 0.472239 0.575831 0.020 Uiso 1 1 calc R U . . .
H25B H 0.107682 0.440390 0.490260 0.020 Uiso 1 1 calc R U . . .
C26 C 0.7401(3) 0.63132(16) 0.4699(2) 0.0182(6) Uani 1 1 d . . . . .
H26A H 0.766642 0.655157 0.415158 0.022 Uiso 1 1 calc R U . . .
H26B H 0.769305 0.663529 0.522623 0.022 Uiso 1 1 calc R U . . .
Fe2 Fe 0.30911(5) 0.57905(3) 0.78896(3) 0.02520(13) Uani 1 1 d . . . . .
Cl1 Cl 0.41112(11) 0.56467(6) 0.92592(6) 0.0426(2) Uani 1 1 d . . . . .
Cl2 Cl 0.14968(9) 0.49878(5) 0.76520(8) 0.0392(2) Uani 1 1 d . . . . .
Cl3 Cl 0.24161(9) 0.69629(5) 0.76906(6) 0.0331(2) Uani 1 1 d . . . . .
N1 N 0.4105(3) 0.5569(2) 0.6883(4) 0.0147(7) Uani 0.851(11) 1 d . U P A 1
C27 C 0.4458(17) 0.5374(10) 0.6196(11) 0.0171(17) Uani 0.851(11) 1 d . U P A 1
Cl4 Cl 0.437(3) 0.5407(19) 0.6402(19) 0.045(8) Uani 0.149(11) 1 d . U P A 2

loop_
_atom_site_aniso_label
_atom_site_aniso_U_11
_atom_site_aniso_U_22
_atom_site_aniso_U_33
_atom_site_aniso_U_23
_atom_site_aniso_U_13
_atom_site_aniso_U_12
Ru1 0.00999(14) 0.01071(15) 0.00940(15) -0.00041(11) 0.00174(10) -0.00027(10)
P1 0.0107(3) 0.0140(3) 0.0136(3) -0.0006(3) 0.0005(3) 0.0002(2)
P2 0.0131(3) 0.0125(3) 0.0131(3) 0.0005(3) 0.0016(3) -0.0009(2)
C1 0.0152(13) 0.0157(13) 0.0178(15) -0.0028(11) -0.0031(11) 0.0025(10)
C2 0.0218(15) 0.0228(15) 0.0258(17) -0.0035(12) -0.0033(13) -0.0032(12)
C3 0.0332(18) 0.0281(17) 0.034(2) -0.0082(15) -0.0114(15) -0.0058(14)
C4 0.040(2) 0.040(2) 0.0214(18) -0.0143(15) -0.0089(15) 0.0004(16)
C5 0.0291(17) 0.0398(19) 0.0189(16) -0.0031(14) -0.0004(13) 0.0015(14)
C6 0.0191(14) 0.0211(14) 0.0191(15) -0.0030(11) -0.0024(11) -0.0005(11)
C7 0.0115(12) 0.0165(13) 0.0201(15) 0.0002(11) 0.0014(11) -0.0002(10)
C8 0.0246(15) 0.0267(16) 0.0204(16) 0.0022(12) 0.0029(12) 0.0086(12)
C9 0.0301(17) 0.0336(18) 0.0310(19) 0.0091(15) 0.0015(14) 0.0149(14)
C10 0.0256(16) 0.0223(15) 0.040(2) 0.0012(14) 0.0046(15) 0.0116(13)
C11 0.0275(16) 0.0254(16) 0.0309(19) -0.0088(14) 0.0012(14) 0.0069(13)
C12 0.0213(15) 0.0248(15) 0.0215(16) -0.0046(12) -0.0032(12) 0.0059(12)
C13 0.0218(14) 0.0120(12) 0.0147(14) 0.0006(10) 0.0008(11) -0.0046(10)
C14 0.0222(14) 0.0184(14) 0.0198(15) 0.0002(12) 0.0005(12) -0.0018(11)
C15 0.0296(16) 0.0232(15) 0.0232(17) 0.0053(13) -0.0037(13) -0.0006(13)
C16 0.0397(19) 0.0255(16) 0.0160(16) 0.0056(12) -0.0028(13) -0.0093(14)
C17 0.0384(18) 0.0215(15) 0.0191(16) 0.0000(12) 0.0098(14) -0.0072(13)
C18 0.0253(15) 0.0158(14) 0.0220(16) 0.0012(11) 0.0066(12) -0.0021(11)
C19 0.0183(13) 0.0158(13) 0.0131(14) 0.0010(10) -0.0013(11) 0.0001(10)
C20 0.0234(15) 0.0181(14) 0.0241(16) -0.0002(12) 0.0046(12) -0.0017(11)
C21 0.0285(16) 0.0154(14) 0.0307(18) -0.0014(12) 0.0011(13) -0.0029(12)
C22 0.0398(19) 0.0178(14) 0.0223(17) -0.0038(12) -0.0009(14) 0.0053(13)
C23 0.0393(19) 0.0261(16) 0.0256(18) 0.0007(13) 0.0137(15) 0.0093(14)
C24 0.0251(15) 0.0184(14) 0.0273(17) 0.0033(12) 0.0086(13) 0.0015(12)
C25 0.0136(12) 0.0175(13) 0.0197(15) 0.0003(11) 0.0034(11) -0.0010(10)
C26 0.0141(13) 0.0170(14) 0.0232(16) 0.0023(11) 0.0013(11) -0.0032(10)
Fe2 0.0317(3) 0.0255(2) 0.0200(2) -0.00081(18) 0.00957(19) 0.00228(19)
Cl1 0.0644(6) 0.0418(5) 0.0204(4) 0.0001(4) 0.0014(4) 0.0076(4)
Cl2 0.0335(5) 0.0363(5) 0.0513(6) -0.0008(4) 0.0192(4) -0.0041(4)
Cl3 0.0423(5) 0.0282(4) 0.0313(5) -0.0018(3) 0.0145(4) 0.0060(3)
N1 0.0166(15) 0.0170(15) 0.0117(19) -0.0030(13) 0.0063(13) 0.0011(11)
C27 0.015(3) 0.013(3) 0.021(4) 0.004(3) -0.006(3) -0.004(2)
Cl4 0.039(8) 0.033(7) 0.058(16) 0.009(10) -0.009(9) -0.002(5)

loop_
_atom_type_symbol
_atom_type_description
_atom_type_scat_dispersion_real
_atom_type_scat_dispersion_imag
_atom_type_scat_source
C C 0.0033 0.0016 'International Tables Vol C Tables 4.2.6.8 and 6.1.1.4'
H H 0.0000 0.0000 'International Tables Vol C Tables 4.2.6.8 and 6.1.1.4'
N N 0.0061 0.0033 'International Tables Vol C Tables 4.2.6.8 and 6.1.1.4'
P P 0.1023 0.0942 'International Tables Vol C Tables 4.2.6.8 and 6.1.1.4'
Cl Cl 0.1484 0.1585 'International Tables Vol C Tables 4.2.6.8 and 6.1.1.4'
Fe Fe 0.3463 0.8444 'International Tables Vol C Tables 4.2.6.8 and 6.1.1.4'
Ru Ru -1.2594 0.8363 'International Tables Vol C Tables 4.2.6.8 and 6.1.1.4'

loop_
_geom_angle_atom_site_label_1
_geom_angle_atom_site_label_2
_geom_angle_atom_site_label_3
_geom_angle
_geom_angle_site_symmetry_1
_geom_angle_site_symmetry_3
C27 Ru1 C27 180.0(9) 3_666 .
C27 Ru1 Cl4 1.2(13) 3_666 3_666
C27 Ru1 Cl4 178.8(13) . 3_666
Cl4 Ru1 Cl4 180.0 3_666 .
C27 Ru1 P1 86.3(5) 3_666 3_666
C27 Ru1 P1 93.7(5) . 3_666
C27 Ru1 P1 93.7(5) 3_666 .
C27 Ru1 P1 86.3(5) . .
Cl4 Ru1 P1 93.5(8) 3_666 .
Cl4 Ru1 P1 86.5(8) . .
P1 Ru1 P1 180.0 3_666 .
C27 Ru1 P2 87.3(5) 3_666 .
C27 Ru1 P2 92.7(5) . .
Cl4 Ru1 P2 86.1(8) 3_666 .
Cl4 Ru1 P2 93.9(8) . .
P1 Ru1 P2 81.63(2) 3_666 .
P1 Ru1 P2 98.37(2) . .
C27 Ru1 P2 92.7(5) 3_666 3_666
C27 Ru1 P2 87.3(5) . 3_666
P1 Ru1 P2 98.37(2) 3_666 3_666
P1 Ru1 P2 81.63(2) . 3_666
P2 Ru1 P2 180.0 . 3_666
C1 P1 C25 106.15(14) . .
C1 P1 C7 103.16(13) . .
C25 P1 C7 99.91(13) . .
C1 P1 Ru1 116.04(9) . .
C25 P1 Ru1 105.09(9) . .
C7 P1 Ru1 124.16(9) . .
C13 P2 C19 100.59(13) . .
C13 P2 C26 104.84(14) . .
C19 P2 C26 99.01(13) . .
C13 P2 Ru1 113.80(9) . .
C19 P2 Ru1 127.31(10) . .
C26 P2 Ru1 108.57(9) . .
C2 C1 C6 118.7(3) . .
C2 C1 P1 122.7(2) . .
C6 C1 P1 118.5(2) . .
C3 C2 C1 119.8(3) . .
C3 C2 H2A 120.1 . .
C1 C2 H2A 120.1 . .
C4 C3 C2 120.9(3) . .
C4 C3 H3A 119.6 . .
C2 C3 H3A 119.6 . .
C3 C4 C5 119.8(3) . .
C3 C4 H4A 120.1 . .
C5 C4 H4A 120.1 . .
C6 C5 C4 120.0(3) . .
C6 C5 H5A 120.0 . .
C4 C5 H5A 120.0 . .
C5 C6 C1 120.8(3) . .
C5 C6 H6A 119.6 . .
C1 C6 H6A 119.6 . .
C8 C7 C12 118.6(3) . .
C8 C7 P1 122.4(2) . .
C12 C7 P1 118.9(2) . .
C7 C8 C9 120.3(3) . .
C7 C8 H8A 119.8 . .
C9 C8 H8A 119.8 . .
C10 C9 C8 120.3(3) . .
C10 C9 H9A 119.9 . .
C8 C9 H9A 119.9 . .
C9 C10 C11 119.9(3) . .
C9 C10 H10A 120.0 . .
C11 C10 H10A 120.0 . .
C10 C11 C12 120.3(3) . .
C10 C11 H11A 119.9 . .
C12 C11 H11A 119.9 . .
C11 C12 C7 120.5(3) . .
C11 C12 H12A 119.7 . .
C7 C12 H12A 119.7 . .
C18 C13 C14 118.8(3) . .
C18 C13 P2 121.7(2) . .
C14 C13 P2 119.4(2) . .
C15 C14 C13 120.6(3) . .
C15 C14 H14A 119.7 . .
C13 C14 H14A 119.7 . .
C16 C15 C14 120.2(3) . .
C16 C15 H15A 119.9 . .
C14 C15 H15A 119.9 . .
C15 C16 C17 120.0(3) . .
C15 C16 H16A 120.0 . .
C17 C16 H16A 120.0 . .
C18 C17 C16 120.0(3) . .
C18 C17 H17A 120.0 . .
C16 C17 H17A 120.0 . .
C17 C18 C13 120.5(3) . .
C17 C18 H18A 119.8 . .
C13 C18 H18A 119.8 . .
C24 C19 C20 118.2(3) . .
C24 C19 P2 124.9(2) . .
C20 C19 P2 116.8(2) . .
C21 C20 C19 121.0(3) . .
C21 C20 H20A 119.5 . .
C19 C20 H20A 119.5 . .
C22 C21 C20 120.1(3) . .
C22 C21 H21A 120.0 . .
C20 C21 H21A 120.0 . .
C23 C22 C21 119.6(3) . .
C23 C22 H22A 120.2 . .
C21 C22 H22A 120.2 . .
C22 C23 C24 120.8(3) . .
C22 C23 H23A 119.6 . .
C24 C23 H23A 119.6 . .
C19 C24 C23 120.2(3) . .
C19 C24 H24A 119.9 . .
C23 C24 H24A 119.9 . .
C26 C25 P1 110.78(19) 3_666 .
C26 C25 H25A 109.5 3_666 .
P1 C25 H25A 109.5 . .
C26 C25 H25B 109.5 3_666 .
P1 C25 H25B 109.5 . .
H25A C25 H25B 108.1 . .
C25 C26 P2 113.28(19) 3_666 .
C25 C26 H26A 108.9 3_666 .
P2 C26 H26A 108.9 . .
C25 C26 H26B 108.9 3_666 .
P2 C26 H26B 108.9 . .
H26A C26 H26B 107.7 . .
N1 Fe2 Cl1 114.33(11) . .
N1 Fe2 Cl3 106.67(10) . .
Cl1 Fe2 Cl3 110.46(4) . .
N1 Fe2 Cl2 103.72(11) . .
Cl1 Fe2 Cl2 110.90(5) . .
Cl3 Fe2 Cl2 110.50(4) . .
C27 N1 Fe2 165.2(9) . .
N1 C27 Ru1 177.3(14) . .

loop_
_geom_bond_atom_site_label_1
_geom_bond_atom_site_label_2
_geom_bond_distance
_geom_bond_site_symmetry_2
Ru1 C27 2.007(17) 3_666
Ru1 C27 2.007(17) .
Ru1 Cl4 2.33(3) 3_666
Ru1 Cl4 2.33(3) .
Ru1 P1 2.3954(9) 3_666
Ru1 P1 2.3955(9) .
Ru1 P2 2.4135(9) .
Ru1 P2 2.4136(9) 3_666
P1 C1 1.817(3) .
P1 C25 1.831(3) .
P1 C7 1.835(3) .
P2 C13 1.822(3) .
P2 C19 1.832(3) .
P2 C26 1.860(3) .
C1 C2 1.397(4) .
C1 C6 1.400(4) .
C2 C3 1.391(5) .
C2 H2A 0.9300 .
C3 C4 1.371(5) .
C3 H3A 0.9300 .
C4 C5 1.391(5) .
C4 H4A 0.9300 .
C5 C6 1.378(4) .
C5 H5A 0.9300 .
C6 H6A 0.9300 .
C7 C8 1.388(4) .
C7 C12 1.396(4) .
C8 C9 1.392(4) .
C8 H8A 0.9300 .
C9 C10 1.375(5) .
C9 H9A 0.9300 .
C10 C11 1.378(5) .
C10 H10A 0.9300 .
C11 C12 1.383(4) .
C11 H11A 0.9300 .
C12 H12A 0.9300 .
C13 C18 1.391(4) .
C13 C14 1.394(4) .
C14 C15 1.387(4) .
C14 H14A 0.9300 .
C15 C16 1.375(5) .
C15 H15A 0.9300 .
C16 C17 1.389(5) .
C16 H16A 0.9300 .
C17 C18 1.386(4) .
C17 H17A 0.9300 .
C18 H18A 0.9300 .
C19 C24 1.387(4) .
C19 C20 1.405(4) .
C20 C21 1.382(4) .
C20 H20A 0.9300 .
C21 C22 1.380(5) .
C21 H21A 0.9300 .
C22 C23 1.377(5) .
C22 H22A 0.9300 .
C23 C24 1.394(4) .
C23 H23A 0.9300 .
C24 H24A 0.9300 .
C25 C26 1.524(4) 3_666
C25 H25A 0.9700 .
C25 H25B 0.9700 .
C26 H26A 0.9700 .
C26 H26B 0.9700 .
Fe2 N1 1.957(5) .
Fe2 Cl1 2.1569(12) .
Fe2 Cl3 2.1745(11) .
Fe2 Cl2 2.1830(11) .
N1 C27 1.161(18) .
